data_4513729
loop_
_publ_author_name
'Crochet, Aur\'elien'
'Brog, Jean-Pierre'
'Fromm, Katharina M.'

_publ_section_title
;
 Mixed Metal Multinuclear Cr(III) Cage Compounds and Coordination Polymers
 Based on Unsubstituted Phenolate: Design, Synthesis, Mechanism, and
 Properties
;
_journal_issue 1
_journal_name_full 'Crystal Growth &amp; Design'
_journal_page_first 189
_journal_paper_doi 10.1021/acs.cgd.5b01084
_journal_volume 16
_journal_year 2016
_chemical_formula_moiety 'C96 H116 Cl2 Cr4 Li8 Ni O26, 2(C4 H8 O)'
_chemical_formula_sum 'C104 H132 Cl2 Cr4 Li8 Ni O28'
_chemical_formula_weight 2223.22
_space_group_crystal_system triclinic
_space_group_IT_number 2
_space_group_name_Hall '-P 1'
_space_group_name_H-M_alt 'P -1'
_symmetry_space_group_name_Hall '-P 1'
_symmetry_space_group_name_H-M 'P -1'
_atom_sites_solution_hydrogens geom
_audit_creation_method SHELXL-2014/7
_cell_angle_alpha 65.919(11)
_cell_angle_beta 76.997(13)
_cell_angle_gamma 72.015(12)
_cell_formula_units_Z 1
_cell_length_a 14.410(2)
_cell_length_b 15.240(2)
_cell_length_c 17.062(3)
_cell_measurement_reflns_used 4709
_cell_measurement_temperature 200(2)
_cell_measurement_theta_max 27.50
_cell_measurement_theta_min 1.80
_cell_volume 3232.5(9)
_computing_cell_refinement 'X-Area (Stoe & Cie, 2009)'
_computing_data_collection 'X-Area (Stoe & Cie, 2009)'
_computing_data_reduction 'X-RED32(Stoe & Cie, 2009)'
_computing_structure_refinement 'SHELXL-2014/7 (Sheldrick, 2014)'
_computing_structure_solution 'SHELXS-97 (Sheldrick, 2008)'
_diffrn_ambient_temperature 200(2)
_diffrn_detector_area_resol_mean 6.67
_diffrn_measured_fraction_theta_full 0.905
_diffrn_measured_fraction_theta_max 0.905
_diffrn_measurement_device_type 'STOE IPDS 2T'
_diffrn_measurement_method 'rotation method'
_diffrn_radiation_monochromator graphite
_diffrn_radiation_probe x-ray
_diffrn_radiation_type MoK\a
_diffrn_radiation_wavelength 0.71073
_diffrn_reflns_av_unetI/netI 0.6946
_diffrn_reflns_laue_measured_fraction_full 0.905
_diffrn_reflns_laue_measured_fraction_max 0.905
_diffrn_reflns_number 5451
_diffrn_reflns_point_group_measured_fraction_full 0.905
_diffrn_reflns_point_group_measured_fraction_max 0.905
_diffrn_reflns_theta_full 20.000
_diffrn_reflns_theta_max 20.000
_diffrn_reflns_theta_min 1.509
_diffrn_source 'fine-focus sealed tube'
_exptl_absorpt_coefficient_mu 0.571
_exptl_absorpt_correction_type none
_exptl_crystal_colour green
_exptl_crystal_density_diffrn 1.142
_exptl_crystal_description rectangle
_exptl_crystal_F_000 1162
_exptl_crystal_size_max 0.09
_exptl_crystal_size_mid 0.06
_exptl_crystal_size_min 0.04
_refine_diff_density_max 0.517
_refine_diff_density_min -0.601
_refine_diff_density_rms 0.096
_refine_ls_extinction_method none
_refine_ls_goodness_of_fit_ref 0.810
_refine_ls_hydrogen_treatment constr
_refine_ls_matrix_type full
_refine_ls_number_parameters 196
_refine_ls_number_reflns 5451
_refine_ls_number_restraints 0
_refine_ls_restrained_S_all 0.810
_refine_ls_R_factor_all 0.3969
_refine_ls_R_factor_gt 0.1490
_refine_ls_shift/su_max 0.001
_refine_ls_shift/su_mean 0.000
_refine_ls_structure_factor_coef Fsqd
_refine_ls_weighting_details 'w=1/[\s^2^(Fo^2^)+(0.0003P)^2^] where P=(Fo^2^+2Fc^2^)/3'
_refine_ls_weighting_scheme calc
_refine_ls_wR_factor_gt 0.2174
_refine_ls_wR_factor_ref 0.3090
_reflns_Friedel_coverage 0.000
_reflns_number_gt 1077
_reflns_number_total 5451
_reflns_threshold_expression 'I > 2\s(I)'
_cod_data_source_file 7.cif
_cod_data_source_block NiCr4
_cod_depositor_comments 'Adding full bibliography for 4513725--4513731.cif.'
_cod_original_cell_volume 3232.6(9)
_cod_database_code 4513729
_shelx_shelxl_version_number 2014/7
_shelx_space_group_comment
;
The symmetry employed for this shelxl refinement is uniquely defined
by the following loop, which should always be used as a source of
symmetry information in preference to the above space-group names.
They are only intended as comments.
;

loop_
_space_group_symop_operation_xyz
'x, y, z'
'-x, -y, -z'

loop_
_atom_site_label
_atom_site_type_symbol
_atom_site_fract_x
_atom_site_fract_y
_atom_site_fract_z
_atom_site_U_iso_or_equiv
_atom_site_adp_type
_atom_site_occupancy
_atom_site_site_symmetry_order
_atom_site_calc_flag
_atom_site_refinement_flags_posn
_atom_site_refinement_flags_adp
_atom_site_refinement_flags_occupancy
Cr2 Cr 0.5228(3) 0.2985(3) 0.6582(3) 0.0382(16) Uani 1 1 d . . .
Cr1 Cr 0.6409(3) 0.3067(3) 0.4745(3) 0.0311(15) Uani 1 1 d . . .
Ni1 Ni 0.5000 0.5000 0.5000 0.0152(14) Uani 1 2 d S . P
Li3 Li 0.665(3) 0.143(3) 0.613(3) 0.041(7) Uani 1 1 d . . .
Li2 Li 0.724(3) 0.344(3) 0.297(3) 0.041(7) Uani 1 1 d . . .
Li4 Li 0.609(3) 0.672(3) 0.187(3) 0.041(7) Uani 1 1 d . . .
Li1 Li 0.584(4) 0.501(4) 0.330(3) 0.041(7) Uani 1 1 d . . .
Cl1 Cl 0.6897(6) 0.5117(5) 0.1950(5) 0.051(2) Uani 1 1 d . . .
O4 O 0.6618(13) 0.2657(13) 0.6038(12) 0.0431(15) Uani 1 1 d . . .
O2 O 0.4962(13) 0.3497(13) 0.5388(12) 0.0431(15) Uani 1 1 d . . .
O1 O 0.6392(13) 0.4432(13) 0.4534(12) 0.0431(15) Uani 1 1 d . . .
O10 O 0.3788(13) 0.3430(13) 0.6951(12) 0.0431(15) Uani 1 1 d . . .
O7 O 0.6509(13) 0.1674(13) 0.5057(12) 0.0431(15) Uani 1 1 d . . .
O3 O 0.5235(13) 0.4384(13) 0.6245(12) 0.0431(15) Uani 1 1 d . . .
O9 O 0.5349(13) 0.2689(12) 0.7755(12) 0.0431(15) Uani 1 1 d . . .
O8 O 0.5294(13) 0.1631(13) 0.6770(12) 0.0431(15) Uani 1 1 d . . .
O5 O 0.5873(13) 0.3690(13) 0.3575(12) 0.0431(15) Uani 1 1 d . . .
O6 O 0.7607(12) 0.3001(12) 0.4066(11) 0.0431(15) Uani 1 1 d . . .
O66 O 0.6514(12) 0.7538(13) 0.0759(11) 0.0431(15) Uani 1 1 d . . .
O77 O 0.7750(12) 0.2597(12) 0.2277(11) 0.0431(15) Uani 1 1 d . . .
O88 O 0.7770(12) 0.0165(13) 0.6783(11) 0.0431(15) Uani 1 1 d . . .
O99 O 0.2553(12) 0.6204(12) 0.3577(11) 0.0431(15) Uani 1 1 d . . .
C41 C 0.3011(10) 0.3377(13) 0.6656(12) 0.048(2) Uani 1 1 d G . .
C42 C 0.3031(10) 0.2772(11) 0.6221(11) 0.048(2) Uani 1 1 d G . .
H42 H 0.3607 0.2310 0.6147 0.057 Uiso 1 1 calc R U .
C43 C 0.2191(13) 0.2857(12) 0.5898(11) 0.048(2) Uani 1 1 d G . .
H43 H 0.2205 0.2452 0.5607 0.057 Uiso 1 1 calc R U .
C44 C 0.1331(10) 0.3547(13) 0.6009(11) 0.048(2) Uani 1 1 d G . .
H44 H 0.0769 0.3604 0.5793 0.057 Uiso 1 1 calc R U .
C45 C 0.1310(10) 0.4152(11) 0.6444(11) 0.048(2) Uani 1 1 d G . .
H45 H 0.0734 0.4614 0.6518 0.057 Uiso 1 1 calc R U .
C46 C 0.2150(13) 0.4067(12) 0.6767(11) 0.048(2) Uani 1 1 d G . .
H46 H 0.2136 0.4472 0.7058 0.057 Uiso 1 1 calc R U .
C51 C 0.6997(13) 0.1010(12) 0.4673(11) 0.048(2) Uani 1 1 d G . .
C52 C 0.8017(13) 0.0758(12) 0.4544(11) 0.048(2) Uani 1 1 d G . .
H52 H 0.8372 0.1093 0.4669 0.057 Uiso 1 1 calc R U .
C53 C 0.8507(9) 0.0007(13) 0.4228(11) 0.048(2) Uani 1 1 d G . .
H53 H 0.9189 -0.0161 0.4142 0.057 Uiso 1 1 calc R U .
C54 C 0.7976(12) -0.0492(11) 0.4042(11) 0.048(2) Uani 1 1 d G . .
H54 H 0.8304 -0.0995 0.3830 0.057 Uiso 1 1 calc R U .
C55 C 0.6956(12) -0.0241(12) 0.4171(12) 0.048(2) Uani 1 1 d G . .
H55 H 0.6601 -0.0575 0.4046 0.057 Uiso 1 1 calc R U .
C56 C 0.6466(9) 0.0511(13) 0.4487(12) 0.048(2) Uani 1 1 d G . .
H56 H 0.5784 0.0679 0.4573 0.057 Uiso 1 1 calc R U .
C71 C 0.6137(9) 0.2355(9) 0.8191(9) 0.048(2) Uani 1 1 d G . .
C72 C 0.6753(8) 0.1435(10) 0.8239(8) 0.048(2) Uani 1 1 d G . .
H72 H 0.6702 0.1135 0.7878 0.057 Uiso 1 1 calc R U .
C73 C 0.7444(8) 0.0963(10) 0.8826(11) 0.048(2) Uani 1 1 d G . .
H73 H 0.7856 0.0347 0.8858 0.057 Uiso 1 1 calc R U .
C74 C 0.7521(10) 0.1412(11) 0.9365(10) 0.048(2) Uani 1 1 d G . .
H74 H 0.7983 0.1097 0.9758 0.057 Uiso 1 1 calc R U .
C75 C 0.6905(11) 0.2333(11) 0.9317(10) 0.050(2) Uani 1 1 d G . .
H75 H 0.6956 0.2633 0.9678 0.060 Uiso 1 1 calc R U .
C76 C 0.6214(10) 0.2804(9) 0.8730(12) 0.050(2) Uani 1 1 d G . .
H76 H 0.5802 0.3420 0.8698 0.060 Uiso 1 1 calc R U .
C81 C 0.4364(14) 0.0814(17) 0.8146(16) 0.050(2) Uani 1 1 d G . .
H81 H 0.4228 0.1348 0.8322 0.060 Uiso 1 1 calc R U .
C82 C 0.4833(16) 0.0888(12) 0.7340(13) 0.050(2) Uani 1 1 d G . .
C83 C 0.5039(12) 0.0095(14) 0.7070(9) 0.050(2) Uani 1 1 d G . .
H83 H 0.5358 0.0147 0.6520 0.060 Uiso 1 1 calc R U .
C84 C 0.4767(14) -0.0775(12) 0.7620(12) 0.050(2) Uani 1 1 d G . .
H84 H 0.4904 -0.1305 0.7439 0.060 Uiso 1 1 calc R U .
C85 C 0.4290(13) -0.0852(12) 0.8442(11) 0.050(2) Uani 1 1 d G . .
H85 H 0.4108 -0.1434 0.8810 0.060 Uiso 1 1 calc R U .
C86 C 0.4085(15) -0.0059(16) 0.8712(10) 0.050(2) Uani 1 1 d G . .
H86 H 0.3766 -0.0107 0.9261 0.060 Uiso 1 1 calc R U .
C91 C 0.507(2) 0.334(2) 0.3464(19) 0.050(2) Uani 1 1 d . . .
C92 C 0.462(2) 0.269(2) 0.3955(19) 0.050(2) Uani 1 1 d . . .
H92 H 0.4848 0.2291 0.4489 0.060 Uiso 1 1 calc R U .
C93 C 0.382(2) 0.250(2) 0.3792(19) 0.050(2) Uani 1 1 d . . .
H93 H 0.3603 0.1940 0.4166 0.060 Uiso 1 1 calc R U .
C94 C 0.336(2) 0.312(2) 0.3089(19) 0.050(2) Uani 1 1 d . . .
H94 H 0.2747 0.3115 0.3004 0.060 Uiso 1 1 calc R U .
C95 C 0.464(2) 0.408(2) 0.2707(18) 0.050(2) Uani 1 1 d . . .
H95 H 0.4814 0.4683 0.2410 0.060 Uiso 1 1 calc R U .
C96 C 0.396(2) 0.382(2) 0.247(2) 0.050(2) Uani 1 1 d . . .
H96 H 0.3861 0.4086 0.1885 0.060 Uiso 1 1 calc R U .
C101 C 0.8594(13) 0.3007(14) 0.4121(13) 0.050(2) Uani 1 1 d G . .
C102 C 0.8886(14) 0.2626(14) 0.4943(11) 0.050(2) Uani 1 1 d G . .
H102 H 0.8451 0.2393 0.5426 0.060 Uiso 1 1 calc R U .
C103 C 0.9829(16) 0.2594(16) 0.5043(12) 0.086(4) Uani 1 1 d G . .
H103 H 1.0025 0.2339 0.5593 0.103 Uiso 1 1 calc R U .
C104 C 1.0479(12) 0.2942(16) 0.4320(16) 0.086(4) Uani 1 1 d G . .
H104 H 1.1110 0.2921 0.4387 0.103 Uiso 1 1 calc R U .
C105 C 1.0187(15) 0.3323(16) 0.3498(13) 0.086(4) Uani 1 1 d G . .
H105 H 1.0622 0.3556 0.3015 0.103 Uiso 1 1 calc R U .
C106 C 0.9244(17) 0.3355(16) 0.3399(10) 0.086(4) Uani 1 1 d G . .
H106 H 0.9049 0.3610 0.2849 0.103 Uiso 1 1 calc R U .
C661 C 0.7394 0.7087 0.0343 0.086(4) Uani 1 1 d . . .
H66E H 0.7290 0.6572 0.0202 0.103 Uiso 1 1 calc R U .
H66F H 0.7921 0.6803 0.0708 0.103 Uiso 1 1 calc R U .
C662 C 0.7617 0.7903 -0.0438 0.086(4) Uani 1 1 d . . .
H66G H 0.8017 0.7650 -0.0875 0.103 Uiso 1 1 calc R U .
H66H H 0.7978 0.8263 -0.0311 0.103 Uiso 1 1 calc R U .
C663 C 0.6617 0.8609 -0.0774 0.086(4) Uani 1 1 d . . .
H66C H 0.6464 0.8476 -0.1234 0.103 Uiso 1 1 calc R U .
H66D H 0.6633 0.9300 -0.0981 0.103 Uiso 1 1 calc R U .
C664 C 0.5839 0.8334 0.0076 0.086(4) Uani 1 1 d . . .
H66A H 0.5507 0.8906 0.0236 0.103 Uiso 1 1 calc R U .
H66B H 0.5354 0.8067 -0.0007 0.103 Uiso 1 1 calc R U .
C771 C 0.8702 0.2217 0.1150 0.086(4) Uani 1 1 d . . .
H77G H 0.9332 0.1966 0.0869 0.103 Uiso 1 1 calc R U .
H77H H 0.8279 0.2667 0.0707 0.103 Uiso 1 1 calc R U .
C772 C 0.8203 0.1280 0.1802 0.086(4) Uani 1 1 d . . .
H77E H 0.8041 0.0932 0.1506 0.103 Uiso 1 1 calc R U .
H77F H 0.8567 0.0822 0.2285 0.103 Uiso 1 1 calc R U .
C773 C 0.7386 0.2011 0.2009 0.086(4) Uani 1 1 d . . .
H77A H 0.7039 0.2426 0.1506 0.103 Uiso 1 1 calc R U .
H77B H 0.6931 0.1686 0.2469 0.103 Uiso 1 1 calc R U .
C774 C 0.8819 0.2683 0.1590 0.086(4) Uani 1 1 d . . .
H77C H 0.8838 0.3364 0.1238 0.103 Uiso 1 1 calc R U .
H77D H 0.9398 0.2347 0.1894 0.103 Uiso 1 1 calc R U .
C884 C 0.848(3) 0.045(2) 0.698(2) 0.086(4) Uani 1 1 d . . .
H88C H 0.8179 0.0932 0.7254 0.103 Uiso 1 1 calc R U .
H88D H 0.8896 0.0733 0.6464 0.103 Uiso 1 1 calc R U .
C886 C 0.911(2) -0.058(2) 0.765(2) 0.070(4) Uani 1 1 d . . .
H88A H 0.8844 -0.0730 0.8255 0.084 Uiso 1 1 calc R U .
H88B H 0.9809 -0.0620 0.7580 0.084 Uiso 1 1 calc R U .
C887 C 0.883(2) -0.123(2) 0.719(2) 0.070(4) Uani 1 1 d . . .
H88E H 0.9368 -0.1340 0.6759 0.084 Uiso 1 1 calc R U .
H88F H 0.8782 -0.1868 0.7629 0.084 Uiso 1 1 calc R U .
C888 C 0.790(2) -0.075(2) 0.677(2) 0.070(4) Uani 1 1 d . . .
H88G H 0.7986 -0.0752 0.6192 0.084 Uiso 1 1 calc R U .
H88H H 0.7366 -0.1060 0.7116 0.084 Uiso 1 1 calc R U .
C996 C 0.166(2) 0.676(2) 0.297(2) 0.070(4) Uani 1 1 d . . .
H99E H 0.1105 0.7124 0.3254 0.084 Uiso 1 1 calc R U .
H99F H 0.1872 0.7233 0.2423 0.084 Uiso 1 1 calc R U .
C997 C 0.140(2) 0.611(2) 0.284(2) 0.070(4) Uani 1 1 d . . .
H99C H 0.1848 0.5908 0.2398 0.084 Uiso 1 1 calc R U .
H99D H 0.0740 0.6362 0.2673 0.084 Uiso 1 1 calc R U .
C998 C 0.144(2) 0.511(2) 0.386(2) 0.070(4) Uani 1 1 d . . .
H99G H 0.0864 0.5219 0.4258 0.084 Uiso 1 1 calc R U .
H99H H 0.1529 0.4483 0.3797 0.084 Uiso 1 1 calc R U .
C999 C 0.231(2) 0.515(2) 0.413(2) 0.070(4) Uani 1 1 d . . .
H99A H 0.2866 0.4631 0.4039 0.084 Uiso 1 1 calc R U .
H99B H 0.2201 0.5049 0.4736 0.084 Uiso 1 1 calc R U .

loop_
_atom_site_aniso_label
_atom_site_aniso_U_11
_atom_site_aniso_U_22
_atom_site_aniso_U_33
_atom_site_aniso_U_23
_atom_site_aniso_U_13
_atom_site_aniso_U_12
Cr2 0.033(3) 0.029(3) 0.039(3) 0.007(3) -0.009(2) -0.013(2)
Cr1 0.024(3) 0.018(3) 0.043(3) -0.003(2) -0.009(2) -0.001(2)
Ni1 0.010(3) 0.010(3) 0.022(3) -0.005(2) 0.001(2) -0.001(2)
Li3 0.041(16) 0.041(16) 0.045(17) -0.030(14) -0.006(13) 0.005(12)
Li2 0.041(16) 0.041(16) 0.045(17) -0.030(14) -0.006(13) 0.005(12)
Li4 0.041(16) 0.041(16) 0.045(17) -0.030(14) -0.006(13) 0.005(12)
Li1 0.041(16) 0.041(16) 0.045(17) -0.030(14) -0.006(13) 0.005(12)
Cl1 0.074(6) 0.033(4) 0.048(6) -0.020(4) -0.010(4) -0.004(4)
O4 0.037(3) 0.038(3) 0.044(3) -0.008(2) -0.002(2) -0.008(2)
O2 0.037(3) 0.038(3) 0.044(3) -0.008(2) -0.002(2) -0.008(2)
O1 0.037(3) 0.038(3) 0.044(3) -0.008(2) -0.002(2) -0.008(2)
O10 0.037(3) 0.038(3) 0.044(3) -0.008(2) -0.002(2) -0.008(2)
O7 0.037(3) 0.038(3) 0.044(3) -0.008(2) -0.002(2) -0.008(2)
O3 0.037(3) 0.038(3) 0.044(3) -0.008(2) -0.002(2) -0.008(2)
O9 0.037(3) 0.038(3) 0.044(3) -0.008(2) -0.002(2) -0.008(2)
O8 0.037(3) 0.038(3) 0.044(3) -0.008(2) -0.002(2) -0.008(2)
O5 0.037(3) 0.038(3) 0.044(3) -0.008(2) -0.002(2) -0.008(2)
O6 0.037(3) 0.038(3) 0.044(3) -0.008(2) -0.002(2) -0.008(2)
O66 0.037(3) 0.038(3) 0.044(3) -0.008(2) -0.002(2) -0.008(2)
O77 0.037(3) 0.038(3) 0.044(3) -0.008(2) -0.002(2) -0.008(2)
O88 0.037(3) 0.038(3) 0.044(3) -0.008(2) -0.002(2) -0.008(2)
O99 0.037(3) 0.038(3) 0.044(3) -0.008(2) -0.002(2) -0.008(2)
C41 0.035(5) 0.039(5) 0.061(5) -0.008(4) -0.012(4) -0.007(3)
C42 0.035(5) 0.039(5) 0.061(5) -0.008(4) -0.012(4) -0.007(3)
C43 0.035(5) 0.039(5) 0.061(5) -0.008(4) -0.012(4) -0.007(3)
C44 0.035(5) 0.039(5) 0.061(5) -0.008(4) -0.012(4) -0.007(3)
C45 0.035(5) 0.039(5) 0.061(5) -0.008(4) -0.012(4) -0.007(3)
C46 0.035(5) 0.039(5) 0.061(5) -0.008(4) -0.012(4) -0.007(3)
C51 0.035(5) 0.039(5) 0.061(5) -0.008(4) -0.012(4) -0.007(3)
C52 0.035(5) 0.039(5) 0.061(5) -0.008(4) -0.012(4) -0.007(3)
C53 0.035(5) 0.039(5) 0.061(5) -0.008(4) -0.012(4) -0.007(3)
C54 0.035(5) 0.039(5) 0.061(5) -0.008(4) -0.012(4) -0.007(3)
C55 0.035(5) 0.039(5) 0.061(5) -0.008(4) -0.012(4) -0.007(3)
C56 0.035(5) 0.039(5) 0.061(5) -0.008(4) -0.012(4) -0.007(3)
C71 0.035(5) 0.039(5) 0.061(5) -0.008(4) -0.012(4) -0.007(3)
C72 0.035(5) 0.039(5) 0.061(5) -0.008(4) -0.012(4) -0.007(3)
C73 0.035(5) 0.039(5) 0.061(5) -0.008(4) -0.012(4) -0.007(3)
C74 0.035(5) 0.039(5) 0.061(5) -0.008(4) -0.012(4) -0.007(3)
C75 0.050(5) 0.040(5) 0.054(6) -0.008(4) -0.013(4) -0.012(4)
C76 0.050(5) 0.040(5) 0.054(6) -0.008(4) -0.013(4) -0.012(4)
C81 0.050(5) 0.040(5) 0.054(6) -0.008(4) -0.013(4) -0.012(4)
C82 0.050(5) 0.040(5) 0.054(6) -0.008(4) -0.013(4) -0.012(4)
C83 0.050(5) 0.040(5) 0.054(6) -0.008(4) -0.013(4) -0.012(4)
C84 0.050(5) 0.040(5) 0.054(6) -0.008(4) -0.013(4) -0.012(4)
C85 0.050(5) 0.040(5) 0.054(6) -0.008(4) -0.013(4) -0.012(4)
C86 0.050(5) 0.040(5) 0.054(6) -0.008(4) -0.013(4) -0.012(4)
C91 0.050(5) 0.040(5) 0.054(6) -0.008(4) -0.013(4) -0.012(4)
C92 0.050(5) 0.040(5) 0.054(6) -0.008(4) -0.013(4) -0.012(4)
C93 0.050(5) 0.040(5) 0.054(6) -0.008(4) -0.013(4) -0.012(4)
C94 0.050(5) 0.040(5) 0.054(6) -0.008(4) -0.013(4) -0.012(4)
C95 0.050(5) 0.040(5) 0.054(6) -0.008(4) -0.013(4) -0.012(4)
C96 0.050(5) 0.040(5) 0.054(6) -0.008(4) -0.013(4) -0.012(4)
C101 0.050(5) 0.040(5) 0.054(6) -0.008(4) -0.013(4) -0.012(4)
C102 0.050(5) 0.040(5) 0.054(6) -0.008(4) -0.013(4) -0.012(4)
C103 0.099(9) 0.056(7) 0.093(8) -0.027(6) 0.004(7) -0.018(6)
C104 0.099(9) 0.056(7) 0.093(8) -0.027(6) 0.004(7) -0.018(6)
C105 0.099(9) 0.056(7) 0.093(8) -0.027(6) 0.004(7) -0.018(6)
C106 0.099(9) 0.056(7) 0.093(8) -0.027(6) 0.004(7) -0.018(6)
C661 0.099(9) 0.056(7) 0.093(8) -0.027(6) 0.004(7) -0.018(6)
C662 0.099(9) 0.056(7) 0.093(8) -0.027(6) 0.004(7) -0.018(6)
C663 0.099(9) 0.056(7) 0.093(8) -0.027(6) 0.004(7) -0.018(6)
C664 0.099(9) 0.056(7) 0.093(8) -0.027(6) 0.004(7) -0.018(6)
C771 0.099(9) 0.056(7) 0.093(8) -0.027(6) 0.004(7) -0.018(6)
C772 0.099(9) 0.056(7) 0.093(8) -0.027(6) 0.004(7) -0.018(6)
C773 0.099(9) 0.056(7) 0.093(8) -0.027(6) 0.004(7) -0.018(6)
C774 0.099(9) 0.056(7) 0.093(8) -0.027(6) 0.004(7) -0.018(6)
C884 0.099(9) 0.056(7) 0.093(8) -0.027(6) 0.004(7) -0.018(6)
C886 0.063(9) 0.042(8) 0.088(11) 0.005(7) -0.015(7) -0.027(7)
C887 0.063(9) 0.042(8) 0.088(11) 0.005(7) -0.015(7) -0.027(7)
C888 0.063(9) 0.042(8) 0.088(11) 0.005(7) -0.015(7) -0.027(7)
C996 0.063(9) 0.042(8) 0.088(11) 0.005(7) -0.015(7) -0.027(7)
C997 0.063(9) 0.042(8) 0.088(11) 0.005(7) -0.015(7) -0.027(7)
C998 0.063(9) 0.042(8) 0.088(11) 0.005(7) -0.015(7) -0.027(7)
C999 0.063(9) 0.042(8) 0.088(11) 0.005(7) -0.015(7) -0.027(7)

loop_
_atom_type_symbol
_atom_type_description
_atom_type_scat_dispersion_real
_atom_type_scat_dispersion_imag
_atom_type_scat_source
C C 0.0033 0.0016 'International Tables Vol C Tables 4.2.6.8 and 6.1.1.4'
H H 0.0000 0.0000 'International Tables Vol C Tables 4.2.6.8 and 6.1.1.4'
O O 0.0106 0.0060 'International Tables Vol C Tables 4.2.6.8 and 6.1.1.4'
Li Li -0.0003 0.0001 'International Tables Vol C Tables 4.2.6.8 and 6.1.1.4'
Cr Cr 0.3209 0.6236 'International Tables Vol C Tables 4.2.6.8 and 6.1.1.4'
Ni Ni 0.3393 1.1124 'International Tables Vol C Tables 4.2.6.8 and 6.1.1.4'
Cl Cl 0.1484 0.1585 'International Tables Vol C Tables 4.2.6.8 and 6.1.1.4'

loop_
_geom_angle_atom_site_label_1
_geom_angle_atom_site_label_2
_geom_angle_atom_site_label_3
_geom_angle
_geom_angle_site_symmetry_1
_geom_angle_site_symmetry_3
O9 Cr2 O8 93.5(8) . .
O9 Cr2 O2 170.4(9) . .
O8 Cr2 O2 94.4(8) . .
O9 Cr2 O3 92.6(8) . .
O8 Cr2 O3 173.0(9) . .
O2 Cr2 O3 79.9(8) . .
O9 Cr2 O4 104.6(8) . .
O8 Cr2 O4 83.0(8) . .
O2 Cr2 O4 81.8(8) . .
O3 Cr2 O4 92.1(8) . .
O9 Cr2 O10 83.3(8) . .
O8 Cr2 O10 99.4(8) . .
O2 Cr2 O10 90.0(8) . .
O3 Cr2 O10 84.8(8) . .
O4 Cr2 O10 171.7(8) . .
O9 Cr2 Li3 105.3(11) . .
O8 Cr2 Li3 44.6(12) . .
O2 Cr2 Li3 84.2(12) . .
O3 Cr2 Li3 130.0(12) . .
O4 Cr2 Li3 38.6(12) . .
O10 Cr2 Li3 142.5(12) . .
O9 Cr2 Li4 42.7(11) . 2_666
O8 Cr2 Li4 102.9(11) . 2_666
O2 Cr2 Li4 129.6(10) . 2_666
O3 Cr2 Li4 84.0(11) . 2_666
O4 Cr2 Li4 146.5(11) . 2_666
O10 Cr2 Li4 40.9(11) . 2_666
Li3 Cr2 Li4 139.0(13) . 2_666
O9 Cr2 Li1 80.9(11) . 2_666
O8 Cr2 Li1 152.3(11) . 2_666
O2 Cr2 Li1 89.6(11) . 2_666
O3 Cr2 Li1 32.8(11) . 2_666
O4 Cr2 Li1 124.6(11) . 2_666
O10 Cr2 Li1 53.2(11) . 2_666
Li3 Cr2 Li1 162.8(14) . 2_666
Li4 Cr2 Li1 55.3(13) 2_666 2_666
O6 Cr1 O7 92.2(8) . .
O6 Cr1 O1 87.2(8) . .
O7 Cr1 O1 173.7(9) . .
O6 Cr1 O5 82.8(8) . .
O7 Cr1 O5 102.6(8) . .
O1 Cr1 O5 83.6(8) . .
O6 Cr1 O4 110.0(8) . .
O7 Cr1 O4 84.6(8) . .
O1 Cr1 O4 89.6(8) . .
O5 Cr1 O4 165.2(8) . .
O6 Cr1 O2 167.2(7) . .
O7 Cr1 O2 100.1(8) . .
O1 Cr1 O2 80.9(8) . .
O5 Cr1 O2 91.1(7) . .
O4 Cr1 O2 74.8(7) . .
O6 Cr1 Li3 105.6(12) . .
O7 Cr1 Li3 41.8(13) . .
O1 Cr1 Li3 132.4(13) . .
O5 Cr1 Li3 142.5(13) . .
O4 Cr1 Li3 42.8(13) . .
O2 Cr1 Li3 86.1(11) . .
O6 Cr1 Li2 38.9(11) . .
O7 Cr1 Li2 96.4(11) . .
O1 Cr1 Li2 87.1(11) . .
O5 Cr1 Li2 44.1(11) . .
O4 Cr1 Li2 148.9(11) . .
O2 Cr1 Li2 134.8(10) . .
Li3 Cr1 Li2 131.0(14) . .
O6 Cr1 Li1 82.6(11) . .
O7 Cr1 Li1 140.3(12) . .
O1 Cr1 Li1 45.9(12) . .
O5 Cr1 Li1 37.7(12) . .
O4 Cr1 Li1 134.2(12) . .
O2 Cr1 Li1 85.8(11) . .
Li3 Cr1 Li1 171.8(15) . .
Li2 Cr1 Li1 56.2(13) . .
O3 Ni1 O3 180.0 . 2_666
O3 Ni1 O1 95.8(8) . .
O3 Ni1 O1 84.2(7) 2_666 .
O3 Ni1 O1 84.2(8) . 2_666
O3 Ni1 O1 95.8(7) 2_666 2_666
O1 Ni1 O1 180.0 . 2_666
O3 Ni1 O2 105.0(8) . 2_666
O3 Ni1 O2 75.0(8) 2_666 2_666
O1 Ni1 O2 100.1(7) . 2_666
O1 Ni1 O2 79.9(7) 2_666 2_666
O3 Ni1 O2 75.0(8) . .
O3 Ni1 O2 105.0(8) 2_666 .
O1 Ni1 O2 79.9(7) . .
O1 Ni1 O2 100.1(7) 2_666 .
O2 Ni1 O2 180.0 2_666 .
O3 Ni1 Li1 36.5(11) . 2_666
O3 Ni1 Li1 143.5(11) 2_666 2_666
O1 Ni1 Li1 131.6(11) . 2_666
O1 Ni1 Li1 48.4(11) 2_666 2_666
O2 Ni1 Li1 89.6(11) 2_666 2_666
O2 Ni1 Li1 90.4(11) . 2_666
O3 Ni1 Li1 143.5(11) . .
O3 Ni1 Li1 36.5(11) 2_666 .
O1 Ni1 Li1 48.4(11) . .
O1 Ni1 Li1 131.6(11) 2_666 .
O2 Ni1 Li1 90.4(11) 2_666 .
O2 Ni1 Li1 89.6(11) . .
Li1 Ni1 Li1 180.0 2_666 .
O7 Li3 O4 100(2) . .
O7 Li3 O8 107(3) . .
O4 Li3 O8 86(2) . .
O7 Li3 O88 120(3) . .
O4 Li3 O88 121(3) . .
O8 Li3 O88 118(2) . .
O7 Li3 Cr1 47.1(13) . .
O4 Li3 Cr1 52.4(13) . .
O8 Li3 Cr1 99.7(18) . .
O88 Li3 Cr1 142(2) . .
O7 Li3 C51 25.5(11) . .
O4 Li3 C51 119(2) . .
O8 Li3 C51 121(2) . .
O88 Li3 C51 94.6(18) . .
Cr1 Li3 C51 69.0(12) . .
O7 Li3 Cr2 105(2) . .
O4 Li3 Cr2 44.1(12) . .
O8 Li3 Cr2 42.2(11) . .
O88 Li3 Cr2 135(2) . .
Cr1 Li3 Cr2 70.6(11) . .
C51 Li3 Cr2 130.5(17) . .
O6 Li2 O77 120(2) . .
O6 Li2 O5 84(2) . .
O77 Li2 O5 126(3) . .
O6 Li2 Cl1 127(3) . .
O77 Li2 Cl1 106(2) . .
O5 Li2 Cl1 90.2(17) . .
O6 Li2 Li1 89(2) . .
O77 Li2 Li1 150(3) . .
O5 Li2 Li1 42.2(16) . .
Cl1 Li2 Li1 55.4(14) . .
O6 Li2 Cr1 38.8(11) . .
O77 Li2 Cr1 133(2) . .
O5 Li2 Cr1 45.1(12) . .
Cl1 Li2 Cr1 118.5(18) . .
Li1 Li2 Cr1 64.0(16) . .
O66 Li4 O10 133(3) . 2_666
O66 Li4 O9 111(2) . 2_666
O10 Li4 O9 80(2) 2_666 2_666
O66 Li4 Cl1 105(2) . .
O10 Li4 Cl1 98.2(19) 2_666 .
O9 Li4 Cl1 131(2) 2_666 .
O66 Li4 Li1 161(3) . .
O10 Li4 Li1 58.4(17) 2_666 .
O9 Li4 Li1 85(2) 2_666 .
Cl1 Li4 Li1 55.7(14) . .
O66 Li4 Cr2 136(2) . 2_666
O10 Li4 Cr2 41.9(11) 2_666 2_666
O9 Li4 Cr2 38.8(11) 2_666 2_666
Cl1 Li4 Cr2 118.6(18) . 2_666
Li1 Li4 Cr2 63.0(15) . 2_666
O3 Li1 O5 111(3) 2_666 .
O3 Li1 O1 87(2) 2_666 .
O5 Li1 O1 83(2) . .
O3 Li1 Cl1 144(3) 2_666 .
O5 Li1 Cl1 93(2) . .
O1 Li1 Cl1 124(2) . .
O3 Li1 O10 78(2) 2_666 2_666
O5 Li1 O10 166(3) . 2_666
O1 Li1 O10 87(2) . 2_666
Cl1 Li1 O10 84.0(17) . 2_666
O3 Li1 Li2 158(3) 2_666 .
O5 Li1 Li2 46.3(16) . .
O1 Li1 Li2 86(2) . .
Cl1 Li1 Li2 54.5(15) . .
O10 Li1 Li2 123(2) 2_666 .
O3 Li1 Li4 94(2) 2_666 .
O5 Li1 Li4 141(3) . .
O1 Li1 Li4 129(2) . .
Cl1 Li1 Li4 52.2(14) . .
O10 Li1 Li4 43.7(14) 2_666 .
Li2 Li1 Li4 106(2) . .
O3 Li1 Ni1 43.1(14) 2_666 .
O5 Li1 Ni1 94(2) . .
O1 Li1 Ni1 45.1(11) . .
Cl1 Li1 Ni1 165(2) . .
O10 Li1 Ni1 86.2(16) 2_666 .
Li2 Li1 Ni1 124(2) . .
Li4 Li1 Ni1 124(2) . .
O3 Li1 Cr1 103(2) 2_666 .
O5 Li1 Cr1 42.1(12) . .
O1 Li1 Cr1 40.6(10) . .
Cl1 Li1 Cr1 113.5(17) . .
O10 Li1 Cr1 127(2) 2_666 .
Li2 Li1 Cr1 59.8(14) . .
Li4 Li1 Cr1 158(2) . .
Ni1 Li1 Cr1 64.8(11) . .
O3 Li1 Cr2 37.8(12) 2_666 2_666
O5 Li1 Cr2 149(3) . 2_666
O1 Li1 Cr2 94.1(19) . 2_666
Cl1 Li1 Cr2 113.8(18) . 2_666
O10 Li1 Cr2 41.5(9) 2_666 2_666
Li2 Li1 Cr2 164(2) . 2_666
Li4 Li1 Cr2 61.7(14) . 2_666
Ni1 Li1 Cr2 64.0(11) . 2_666
Cr1 Li1 Cr2 128.1(18) . 2_666
Li4 Cl1 Li2 141.4(17) . .
Li4 Cl1 Li1 72.2(16) . .
Li2 Cl1 Li1 70.2(16) . .
Li3 O4 Cr2 97.3(18) . .
Li3 O4 Cr1 84.8(18) . .
Cr2 O4 Cr1 101.5(8) . .
Cr2 O2 Ni1 100.8(10) . .
Cr2 O2 Cr1 101.5(8) . .
Ni1 O2 Cr1 94.6(7) . .
Cr1 O1 Ni1 104.1(8) . .
Cr1 O1 Li1 93.6(16) . .
Ni1 O1 Li1 86.5(15) . .
C41 O10 Li4 128(2) . 2_666
C41 O10 Cr2 127.9(16) . .
Li4 O10 Cr2 97.3(16) 2_666 .
C41 O10 Li1 123.5(17) . 2_666
Li4 O10 Li1 78(2) 2_666 2_666
Cr2 O10 Li1 85.3(13) . 2_666
C51 O7 Li3 121(2) . .
C51 O7 Cr1 133.5(14) . .
Li3 O7 Cr1 91.1(19) . .
Li1 O3 Cr2 109.4(19) 2_666 .
Li1 O3 Ni1 100.4(18) 2_666 .
Cr2 O3 Ni1 104.3(10) . .
C71 O9 Cr2 132.1(14) . .
C71 O9 Li4 129(2) . 2_666
Cr2 O9 Li4 98.4(16) . 2_666
C82 O8 Cr2 137.4(16) . .
C82 O8 Li3 126(2) . .
Cr2 O8 Li3 93.1(16) . .
C91 O5 Li1 125(2) . .
C91 O5 Li2 123(2) . .
Li1 O5 Li2 91(2) . .
C91 O5 Cr1 118.8(14) . .
Li1 O5 Cr1 100.2(19) . .
Li2 O5 Cr1 90.8(16) . .
C101 O6 Cr1 137.1(15) . .
C101 O6 Li2 117(2) . .
Cr1 O6 Li2 102.3(17) . .
C661 O66 C664 110.1(11) . .
C661 O66 Li4 115.5(17) . .
C664 O66 Li4 125.6(17) . .
C773 O77 C774 100.7(11) . .
C773 O77 Li2 137.1(18) . .
C774 O77 Li2 120.6(17) . .
C888 O88 C884 123(2) . .
C888 O88 Li3 123(2) . .
C884 O88 Li3 112(2) . .
C999 O99 C996 101.8(19) . .
O10 C41 C42 126.6(15) . .
O10 C41 C46 113.2(15) . .
C42 C41 C46 120.0 . .
C41 C42 C43 120.0 . .
C41 C42 H42 120.0 . .
C43 C42 H42 120.0 . .
C44 C43 C42 120.0 . .
C44 C43 H43 120.0 . .
C42 C43 H43 120.0 . .
C43 C44 C45 120.0 . .
C43 C44 H44 120.0 . .
C45 C44 H44 120.0 . .
C44 C45 C46 120.0 . .
C44 C45 H45 120.0 . .
C46 C45 H45 120.0 . .
C45 C46 C41 120.0 . .
C45 C46 H46 120.0 . .
C41 C46 H46 120.0 . .
O7 C51 C52 120.8(15) . .
O7 C51 C56 118.9(15) . .
C52 C51 C56 120.0 . .
O7 C51 Li3 33.9(13) . .
C52 C51 Li3 101.8(13) . .
C56 C51 Li3 125.2(14) . .
C53 C52 C51 120.0 . .
C53 C52 H52 120.0 . .
C51 C52 H52 120.0 . .
C52 C53 C54 120.0 . .
C52 C53 H53 120.0 . .
C54 C53 H53 120.0 . .
C53 C54 C55 120.0 . .
C53 C54 H54 120.0 . .
C55 C54 H54 120.0 . .
C56 C55 C54 120.0 . .
C56 C55 H55 120.0 . .
C54 C55 H55 120.0 . .
C55 C56 C51 120.0 . .
C55 C56 H56 120.0 . .
C51 C56 H56 120.0 . .
O9 C71 C72 117.9(12) . .
O9 C71 C76 120.6(12) . .
C72 C71 C76 120.0 . .
C71 C72 C73 120.0 . .
C71 C72 H72 120.0 . .
C73 C72 H72 120.0 . .
C74 C73 C72 120.0 . .
C74 C73 H73 120.0 . .
C72 C73 H73 120.0 . .
C73 C74 C75 120.0 . .
C73 C74 H74 120.0 . .
C75 C74 H74 120.0 . .
C76 C75 C74 120.0 . .
C76 C75 H75 120.0 . .
C74 C75 H75 120.0 . .
C75 C76 C71 120.0 . .
C75 C76 H76 120.0 . .
C71 C76 H76 120.0 . .
C82 C81 C86 121(2) . .
C82 C81 H81 119.7 . .
C86 C81 H81 119.7 . .
C81 C82 C83 120.1(11) . .
C81 C82 O8 126.8(19) . .
C83 C82 O8 112.3(17) . .
C82 C83 C84 120.0 . .
C82 C83 H83 120.0 . .
C84 C83 H83 120.0 . .
C83 C84 C85 120.0 . .
C83 C84 H84 120.0 . .
C85 C84 H84 120.0 . .
C86 C85 C84 120.0 . .
C86 C85 H85 120.0 . .
C84 C85 H85 120.0 . .
C85 C86 C81 119.2(12) . .
C85 C86 H86 120.4 . .
C81 C86 H86 120.4 . .
C92 C91 C95 118(3) . .
C92 C91 O5 133(3) . .
C95 C91 O5 106(2) . .
C91 C92 C93 127(3) . .
C91 C92 H92 116.4 . .
C93 C92 H92 116.4 . .
C94 C93 C92 120(3) . .
C94 C93 H93 119.9 . .
C92 C93 H93 119.9 . .
C93 C94 C96 111(3) . .
C93 C94 H94 124.3 . .
C96 C94 H94 124.3 . .
C96 C95 C91 114(3) . .
C96 C95 H95 123.2 . .
C91 C95 H95 123.2 . .
C95 C96 C94 123(3) . .
C95 C96 H96 118.4 . .
C94 C96 H96 118.4 . .
C102 C101 C106 120.0 . .
C102 C101 O6 116.9(15) . .
C106 C101 O6 123.1(15) . .
C101 C102 C103 120.0 . .
C101 C102 H102 120.0 . .
C103 C102 H102 120.0 . .
C104 C103 C102 120.0 . .
C104 C103 H103 120.0 . .
C102 C103 H103 120.0 . .
C105 C104 C103 120.0 . .
C105 C104 H104 120.0 . .
C103 C104 H104 120.0 . .
C104 C105 C106 120.0 . .
C104 C105 H105 120.0 . .
C106 C105 H105 120.0 . .
C105 C106 C101 120.0 . .
C105 C106 H106 120.0 . .
C101 C106 H106 120.0 . .
O66 C661 C662 103.9(6) . .
O66 C661 H66E 111.0 . .
C662 C661 H66E 111.0 . .
O66 C661 H66F 111.0 . .
C662 C661 H66F 111.0 . .
H66E C661 H66F 109.0 . .
C661 C662 C663 107.949(15) . .
C661 C662 H66G 110.1 . .
C663 C662 H66G 110.1 . .
C661 C662 H66H 110.1 . .
C663 C662 H66H 110.1 . .
H66G C662 H66H 108.4 . .
C662 C663 C664 102.677(15) . .
C662 C663 H66C 111.2 . .
C664 C663 H66C 111.2 . .
C662 C663 H66D 111.2 . .
C664 C663 H66D 111.2 . .
H66C C663 H66D 109.1 . .
O66 C664 C663 101.7(6) . .
O66 C664 H66A 111.4 . .
C663 C664 H66A 111.4 . .
O66 C664 H66B 111.4 . .
C663 C664 H66B 111.4 . .
H66A C664 H66B 109.3 . .
C774 C771 C772 109.776(13) . .
C774 C771 H77G 109.7 . .
C772 C771 H77G 109.7 . .
C774 C771 H77H 109.7 . .
C772 C771 H77H 109.7 . .
H77G C771 H77H 108.2 . .
C773 C772 C771 86.882(15) . .
C773 C772 H77E 114.2 . .
C771 C772 H77E 114.2 . .
C773 C772 H77F 114.2 . .
C771 C772 H77F 114.2 . .
H77E C772 H77F 111.3 . .
O77 C773 C772 108.6(7) . .
O77 C773 H77A 110.0 . .
C772 C773 H77A 110.0 . .
O77 C773 H77B 110.0 . .
C772 C773 H77B 110.0 . .
H77A C773 H77B 108.4 . .
C771 C774 O77 96.9(6) . .
C771 C774 H77C 112.4 . .
O77 C774 H77C 112.4 . .
C771 C774 H77D 112.4 . .
O77 C774 H77D 112.4 . .
H77C C774 H77D 109.9 . .
O88 C884 C886 105(2) . .
O88 C884 H88C 110.7 . .
C886 C884 H88C 110.7 . .
O88 C884 H88D 110.7 . .
C886 C884 H88D 110.7 . .
H88C C884 H88D 108.8 . .
C884 C886 C887 89(2) . .
C884 C886 H88A 113.8 . .
C887 C886 H88A 113.8 . .
C884 C886 H88B 113.8 . .
C887 C886 H88B 113.8 . .
H88A C886 H88B 111.0 . .
C888 C887 C886 116(3) . .
C888 C887 H88E 108.4 . .
C886 C887 H88E 108.4 . .
C888 C887 H88F 108.4 . .
C886 C887 H88F 108.4 . .
H88E C887 H88F 107.4 . .
O88 C888 C887 97(3) . .
O88 C888 H88G 112.4 . .
C887 C888 H88G 112.4 . .
O88 C888 H88H 112.4 . .
C887 C888 H88H 112.4 . .
H88G C888 H88H 110.0 . .
C997 C996 O99 108(2) . .
C997 C996 H99E 110.1 . .
O99 C996 H99E 110.1 . .
C997 C996 H99F 110.1 . .
O99 C996 H99F 110.1 . .
H99E C996 H99F 108.4 . .
C996 C997 C998 104(3) . .
C996 C997 H99C 110.9 . .
C998 C997 H99C 110.9 . .
C996 C997 H99D 110.9 . .
C998 C997 H99D 110.9 . .
H99C C997 H99D 108.9 . .
C999 C998 C997 100(2) . .
C999 C998 H99G 111.8 . .
C997 C998 H99G 111.8 . .
C999 C998 H99H 111.8 . .
C997 C998 H99H 111.8 . .
H99G C998 H99H 109.5 . .
C998 C999 O99 110(2) . .
C998 C999 H99A 109.7 . .
O99 C999 H99A 109.7 . .
C998 C999 H99B 109.7 . .
O99 C999 H99B 109.7 . .
H99A C999 H99B 108.2 . .

loop_
_geom_bond_atom_site_label_1
_geom_bond_atom_site_label_2
_geom_bond_distance
_geom_bond_site_symmetry_2
Cr2 O9 1.90(2) .
Cr2 O8 1.93(2) .
Cr2 O2 1.94(2) .
Cr2 O3 1.97(2) .
Cr2 O4 2.01(2) .
Cr2 O10 2.014(19) .
Cr2 Li3 2.87(5) .
Cr2 Li4 3.00(5) 2_666
Cr2 Li1 3.03(5) 2_666
Cr1 O6 1.850(18) .
Cr1 O7 1.933(19) .
Cr1 O1 1.95(2) .
Cr1 O5 2.044(19) .
Cr1 O4 2.10(2) .
Cr1 O2 2.17(2) .
Cr1 Li3 2.64(5) .
Cr1 Li2 2.88(5) .
Cr1 Li1 3.00(5) .
Ni1 O3 2.002(19) .
Ni1 O3 2.002(19) 2_666
Ni1 O1 2.044(19) .
Ni1 O1 2.044(19) 2_666
Ni1 O2 2.124(18) 2_666
Ni1 O2 2.124(18) .
Ni1 Li1 2.88(5) 2_666
Ni1 Li1 2.88(5) .
Li3 O7 1.76(5) .
Li3 O4 1.80(5) .
Li3 O8 2.02(5) .
Li3 O88 2.16(5) .
Li3 C51 2.71(5) .
Li2 O6 1.85(5) .
Li2 O77 1.96(5) .
Li2 O5 2.01(5) .
Li2 Cl1 2.40(5) .
Li2 Li1 2.77(7) .
Li4 O66 1.88(5) .
Li4 O10 1.98(5) 2_666
Li4 O9 2.05(5) 2_666
Li4 Cl1 2.32(4) .
Li4 Li1 2.80(7) .
Li4 Cr2 3.00(5) 2_666
Li1 O3 1.74(5) 2_666
Li1 O5 1.86(6) .
Li1 O1 2.16(6) .
Li1 Cl1 2.43(5) .
Li1 O10 2.44(5) 2_666
Li1 Cr2 3.03(5) 2_666
O10 C41 1.36(2) .
O10 Li4 1.98(5) 2_666
O10 Li1 2.44(5) 2_666
O7 C51 1.36(2) .
O3 Li1 1.74(5) 2_666
O9 C71 1.35(2) .
O9 Li4 2.05(5) 2_666
O8 C82 1.39(2) .
O5 C91 1.49(3) .
O6 C101 1.45(2) .
O66 C661 1.428(18) .
O66 C664 1.550(16) .
O77 C773 1.419(19) .
O77 C774 1.717(17) .
O88 C888 1.36(4) .
O88 C884 1.37(4) .
O99 C999 1.59(3) .
O99 C996 1.63(3) .
C41 C42 1.3900 .
C41 C46 1.3900 .
C42 C43 1.3900 .
C42 H42 0.9300 .
C43 C44 1.3900 .
C43 H43 0.9300 .
C44 C45 1.3900 .
C44 H44 0.9300 .
C45 C46 1.3900 .
C45 H45 0.9300 .
C46 H46 0.9300 .
C51 C52 1.3900 .
C51 C56 1.3900 .
C52 C53 1.3900 .
C52 H52 0.9300 .
C53 C54 1.3900 .
C53 H53 0.9300 .
C54 C55 1.3900 .
C54 H54 0.9300 .
C55 C56 1.3900 .
C55 H55 0.9300 .
C56 H56 0.9300 .
C71 C72 1.3900 .
C71 C76 1.3900 .
C72 C73 1.3900 .
C72 H72 0.9300 .
C73 C74 1.3900 .
C73 H73 0.9300 .
C74 C75 1.3900 .
C74 H74 0.9300 .
C75 C76 1.3900 .
C75 H75 0.9300 .
C76 H76 0.9300 .
C81 C82 1.36(3) .
C81 C86 1.41(3) .
C81 H81 0.9300 .
C82 C83 1.3900 .
C83 C84 1.3900 .
C83 H83 0.9300 .
C84 C85 1.3900 .
C84 H84 0.9300 .
C85 C86 1.3900 .
C85 H85 0.9300 .
C86 H86 0.9300 .
C91 C92 1.26(3) .
C91 C95 1.44(3) .
C92 C93 1.37(4) .
C92 H92 0.9300 .
C93 C94 1.35(3) .
C93 H93 0.9300 .
C94 C96 1.50(4) .
C94 H94 0.9300 .
C95 C96 1.36(4) .
C95 H95 0.9300 .
C96 H96 0.9300 .
C101 C102 1.3900 .
C101 C106 1.3900 .
C102 C103 1.3900 .
C102 H102 0.9300 .
C103 C104 1.3900 .
C103 H103 0.9300 .
C104 C105 1.3900 .
C104 H104 0.9300 .
C105 C106 1.3900 .
C105 H105 0.9300 .
C106 H106 0.9300 .
C661 C662 1.4586(3) .
C661 H66E 0.9700 .
C661 H66F 0.9700 .
C662 C663 1.5727(3) .
C662 H66G 0.9700 .
C662 H66H 0.9700 .
C663 C664 1.6121(3) .
C663 H66C 0.9700 .
C663 H66D 0.9700 .
C664 H66A 0.9700 .
C664 H66B 0.9700 .
C771 C774 1.28961(15) .
C771 C772 1.6646(3) .
C771 H77G 0.9700 .
C771 H77H 0.9700 .
C772 C773 1.4406(2) .
C772 H77E 0.9700 .
C772 H77F 0.9700 .
C773 H77A 0.9700 .
C773 H77B 0.9700 .
C774 H77C 0.9700 .
C774 H77D 0.9700 .
C884 C886 1.66(4) .
C884 H88C 0.9700 .
C884 H88D 0.9700 .
C886 C887 1.66(5) .
C886 H88A 0.9700 .
C886 H88B 0.9700 .
C887 C888 1.50(4) .
C887 H88E 0.9700 .
C887 H88F 0.9700 .
C888 H88G 0.9700 .
C888 H88H 0.9700 .
C996 C997 1.27(4) .
C996 H99E 0.9700 .
C996 H99F 0.9700 .
C997 C998 1.78(4) .
C997 H99C 0.9700 .
C997 H99D 0.9700 .
C998 C999 1.45(4) .
C998 H99G 0.9700 .
C998 H99H 0.9700 .
C999 H99A 0.9700 .
C999 H99B 0.9700 .

loop_
_geom_torsion_atom_site_label_1
_geom_torsion_atom_site_label_2
_geom_torsion_atom_site_label_3
_geom_torsion_atom_site_label_4
_geom_torsion
_geom_torsion_site_symmetry_1
_geom_torsion_site_symmetry_4
O7 Li3 O4 Cr2 102(2) . .
O8 Li3 O4 Cr2 -4.3(18) . .
O88 Li3 O4 Cr2 -124(2) . .
Cr1 Li3 O4 Cr2 101.0(9) . .
C51 Li3 O4 Cr2 120(2) . .
O7 Li3 O4 Cr1 1.3(19) . .
O8 Li3 O4 Cr1 -105.3(15) . .
O88 Li3 O4 Cr1 135(3) . .
C51 Li3 O4 Cr1 19(2) . .
Cr2 Li3 O4 Cr1 -101.0(9) . .
O4 Li3 O7 C51 143(2) . .
O8 Li3 O7 C51 -128(2) . .
O88 Li3 O7 C51 9(4) . .
Cr1 Li3 O7 C51 144(2) . .
Cr2 Li3 O7 C51 -172.2(15) . .
O4 Li3 O7 Cr1 -1(2) . .
O8 Li3 O7 Cr1 88(2) . .
O88 Li3 O7 Cr1 -135(3) . .
C51 Li3 O7 Cr1 -144(2) . .
Cr2 Li3 O7 Cr1 43.5(17) . .
O8 Cr2 O9 C71 85.0(18) . .
O3 Cr2 O9 C71 -91.5(18) . .
O4 Cr2 O9 C71 1.3(18) . .
O10 Cr2 O9 C71 -176.0(18) . .
Li3 Cr2 O9 C71 41(2) . .
Li4 Cr2 O9 C71 -170(3) 2_666 .
Li1 Cr2 O9 C71 -122(2) 2_666 .
O8 Cr2 O9 Li4 -105.3(16) . 2_666
O3 Cr2 O9 Li4 78.2(16) . 2_666
O4 Cr2 O9 Li4 171.1(16) . 2_666
O10 Cr2 O9 Li4 -6.2(16) . 2_666
Li3 Cr2 O9 Li4 -149.0(18) . 2_666
Li1 Cr2 O9 Li4 47.5(18) 2_666 2_666
O3 Li1 O5 C91 51(4) 2_666 .
O1 Li1 O5 C91 135(2) . .
Cl1 Li1 O5 C91 -101(2) . .
O10 Li1 O5 C91 -178(11) 2_666 .
Li2 Li1 O5 C91 -133(3) . .
Li4 Li1 O5 C91 -77(5) . .
Ni1 Li1 O5 C91 92(3) . .
Cr1 Li1 O5 C91 136(3) . .
Cr2 Li1 O5 C91 50(6) 2_666 .
O3 Li1 O5 Li2 -176(3) 2_666 .
O1 Li1 O5 Li2 -92(2) . .
Cl1 Li1 O5 Li2 31.5(19) . .
O10 Li1 O5 Li2 -46(12) 2_666 .
Li4 Li1 O5 Li2 56(4) . .
Ni1 Li1 O5 Li2 -135.6(19) . .
Cr1 Li1 O5 Li2 -91.1(17) . .
Cr2 Li1 O5 Li2 -178(5) 2_666 .
O3 Li1 O5 Cr1 -85(3) 2_666 .
O1 Li1 O5 Cr1 -0.8(17) . .
Cl1 Li1 O5 Cr1 122.6(13) . .
O10 Li1 O5 Cr1 46(12) 2_666 .
Li2 Li1 O5 Cr1 91.1(17) . .
Li4 Li1 O5 Cr1 147(3) . .
Ni1 Li1 O5 Cr1 -44.6(15) . .
Cr2 Li1 O5 Cr1 -86(5) 2_666 .
O7 Cr1 O6 C101 -106(2) . .
O1 Cr1 O6 C101 68(2) . .
O5 Cr1 O6 C101 152(2) . .
O4 Cr1 O6 C101 -21(2) . .
O2 Cr1 O6 C101 89(4) . .
Li3 Cr1 O6 C101 -66(2) . .
Li2 Cr1 O6 C101 157(3) . .
Li1 Cr1 O6 C101 114(2) . .
O7 Cr1 O6 Li2 97.4(18) . .
O1 Cr1 O6 Li2 -88.9(18) . .
O5 Cr1 O6 Li2 -5.0(18) . .
O4 Cr1 O6 Li2 -177.5(17) . .
O2 Cr1 O6 Li2 -67(5) . .
Li3 Cr1 O6 Li2 138(2) . .
Li1 Cr1 O6 Li2 -43(2) . .
O77 Li2 O6 C101 74(3) . .
O5 Li2 O6 C101 -157.3(16) . .
Cl1 Li2 O6 C101 -72(3) . .
Li1 Li2 O6 C101 -115(2) . .
Cr1 Li2 O6 C101 -162(2) . .
O77 Li2 O6 Cr1 -123(2) . .
O5 Li2 O6 Cr1 5.1(19) . .
Cl1 Li2 O6 Cr1 90(3) . .
Li1 Li2 O6 Cr1 47.1(18) . .
O10 Li4 O66 C661 99(3) 2_666 .
O9 Li4 O66 C661 -164.3(18) 2_666 .
Cl1 Li4 O66 C661 -18(3) . .
Li1 Li4 O66 C661 -22(8) . .
Cr2 Li4 O66 C661 159(2) 2_666 .
O10 Li4 O66 C664 -117(3) 2_666 .
O9 Li4 O66 C664 -20(4) 2_666 .
Cl1 Li4 O66 C664 125.9(17) . .
Li1 Li4 O66 C664 122(7) . .
Cr2 Li4 O66 C664 -57(4) 2_666 .
Li4 O10 C41 C42 -126(2) 2_666 .
Cr2 O10 C41 C42 19(2) . .
Li1 O10 C41 C42 132.1(19) 2_666 .
Li4 O10 C41 C46 59(2) 2_666 .
Cr2 O10 C41 C46 -156.1(11) . .
Li1 O10 C41 C46 -43(2) 2_666 .
O10 C41 C42 C43 -174.8(18) . .
C46 C41 C42 C43 0.0 . .
C41 C42 C43 C44 0.0 . .
C42 C43 C44 C45 0.0 . .
C43 C44 C45 C46 0.0 . .
C44 C45 C46 C41 0.0 . .
O10 C41 C46 C45 175.5(16) . .
C42 C41 C46 C45 0.0 . .
Li3 O7 C51 C52 -63(3) . .
Cr1 O7 C51 C52 64(2) . .
Li3 O7 C51 C56 111(2) . .
Cr1 O7 C51 C56 -122.5(16) . .
Cr1 O7 C51 Li3 126(3) . .
O7 C51 C52 C53 173.7(18) . .
C56 C51 C52 C53 0.0 . .
Li3 C51 C52 C53 143.3(13) . .
C51 C52 C53 C54 0.0 . .
C52 C53 C54 C55 0.0 . .
C53 C54 C55 C56 0.0 . .
C54 C55 C56 C51 0.0 . .
O7 C51 C56 C55 -173.8(17) . .
C52 C51 C56 C55 0.0 . .
Li3 C51 C56 C55 -134.2(15) . .
Cr2 O9 C71 C72 -61.1(18) . .
Li4 O9 C71 C72 132(2) 2_666 .
Cr2 O9 C71 C76 132.8(13) . .
Li4 O9 C71 C76 -34(2) 2_666 .
O9 C71 C72 C73 -166.1(13) . .
C76 C71 C72 C73 0.0 . .
C71 C72 C73 C74 0.0 . .
C72 C73 C74 C75 0.0 . .
C73 C74 C75 C76 0.0 . .
C74 C75 C76 C71 0.0 . .
O9 C71 C76 C75 165.8(12) . .
C72 C71 C76 C75 0.0 . .
C86 C81 C82 C83 0(3) . .
C86 C81 C82 O8 -168.5(18) . .
Cr2 O8 C82 C81 -23(4) . .
Li3 O8 C82 C81 131(3) . .
Cr2 O8 C82 C83 168.0(16) . .
Li3 O8 C82 C83 -38(3) . .
C81 C82 C83 C84 -0.1(15) . .
O8 C82 C83 C84 170.1(19) . .
C82 C83 C84 C85 0.0 . .
C83 C84 C85 C86 0.0 . .
C84 C85 C86 C81 0.1(15) . .
C82 C81 C86 C85 0(3) . .
Li1 O5 C91 C92 -130(4) . .
Li2 O5 C91 C92 111(4) . .
Cr1 O5 C91 C92 -1(5) . .
Li1 O5 C91 C95 34(4) . .
Li2 O5 C91 C95 -85(3) . .
Cr1 O5 C91 C95 162.7(18) . .
C95 C91 C92 C93 11(5) . .
O5 C91 C92 C93 173(3) . .
C91 C92 C93 C94 -9(5) . .
C92 C93 C94 C96 14(4) . .
C92 C91 C95 C96 -20(4) . .
O5 C91 C95 C96 174(3) . .
C91 C95 C96 C94 28(4) . .
C93 C94 C96 C95 -25(4) . .
Cr1 O6 C101 C102 29(2) . .
Li2 O6 C101 C102 -177(2) . .
Cr1 O6 C101 C106 -152.0(14) . .
Li2 O6 C101 C106 2(3) . .
C106 C101 C102 C103 0.0 . .
O6 C101 C102 C103 179.0(17) . .
C101 C102 C103 C104 0.0 . .
C102 C103 C104 C105 0.0 . .
C103 C104 C105 C106 0.0 . .
C104 C105 C106 C101 0.0 . .
C102 C101 C106 C105 0.0 . .
O6 C101 C106 C105 -178.9(18) . .
C664 O66 C661 C662 37.4(11) . .
Li4 O66 C661 C662 -173.2(18) . .
O66 C661 C662 C663 -35.8(8) . .
C661 C662 C663 C664 20.753(3) . .
C661 O66 C664 C663 -23.4(12) . .
Li4 O66 C664 C663 -169(2) . .
C662 C663 C664 O66 1.0(7) . .
C774 C771 C772 C773 59.664(12) . .
C774 O77 C773 C772 37.5(8) . .
Li2 O77 C773 C772 -158(2) . .
C771 C772 C773 O77 -53.3(7) . .
C772 C771 C774 O77 -38.0(5) . .
C773 O77 C774 C771 3.8(8) . .
Li2 O77 C774 C771 -164.3(17) . .
C888 O88 C884 C886 -29(4) . .
Li3 O88 C884 C886 168(2) . .
O88 C884 C886 C887 28(3) . .
C884 C886 C887 C888 -26(3) . .
C884 O88 C888 C887 11(4) . .
Li3 O88 C888 C887 172(2) . .
C886 C887 C888 O88 13(3) . .
C999 O99 C996 C997 -29(3) . .
O99 C996 C997 C998 40(3) . .
C996 C997 C998 C999 -38(4) . .
C997 C998 C999 O99 18(3) . .
C996 O99 C999 C998 1(3) . .
